data_4304330
loop_
_publ_author_name
'Nail M. Shavaleev'
'E. Stephen Davies'
'Harry Adams'
'Jonathan Best'
'Julia A. Weinstein'

_publ_section_title
;
Platinum(II) Diimine Complexes with Catecholate Ligands Bearing Imide
Electron-Acceptor Groups: Synthesis, Crystal Structures,
(Spectro)Electrochemical and EPR studies, and Electronic Structure
;
_journal_name_full 'Inorganic Chemistry'
_journal_page_first 1532
_journal_page_last 1547
_journal_paper_doi 10.1021/ic701821d
_journal_volume 47
_journal_year 2008
_chemical_formula_sum 'C38 H38 N4 O4.5 Pt'
_chemical_formula_weight 817.81
_chemical_name_common Pt(4,4'-di-tBu-2,2'-bipyridine)(cat-nap)
_chemical_name_systematic Pt(4,4'-di-tert-butyl-2,2'-bipyridine)(1,2-catecholate-4-naphthalimide)
_space_group_IT_number 15
_symmetry_cell_setting monoclinic
_symmetry_space_group_name_Hall '-C 2yc'
_symmetry_space_group_name_H-M 'C 1 2/c 1'
_atom_sites_solution_hydrogens geom
_atom_sites_solution_primary direct
_atom_sites_solution_secondary difmap
_audit_creation_method SHELXL-97
_cell_angle_alpha 90.00
_cell_angle_beta 110.836(2)
_cell_angle_gamma 90.00
_cell_formula_units_Z 8
_cell_length_a 25.9691(12)
_cell_length_b 17.3615(8)
_cell_length_c 15.6346(7)
_cell_measurement_reflns_used 7997
_cell_measurement_temperature 150(2)
_cell_measurement_theta_max 32.15
_cell_measurement_theta_min 2.20
_cell_volume 6588.1(5)
_computing_cell_refinement 'Bruker SMART'
_computing_data_collection 'Bruker SMART'
_computing_data_reduction 'Bruker SAINT'
_computing_molecular_graphics 'Bruker SHELXTL'
_computing_publication_material 'Bruker SHELXTL'
_computing_structure_refinement 'SHELXL-97 (Sheldrick, 1997)'
_computing_structure_solution 'SHELXS-97 (Sheldrick, 1990)'
_diffrn_ambient_temperature 150(2)
_diffrn_detector_area_resol_mean 100
_diffrn_measured_fraction_theta_full 1.000
_diffrn_measured_fraction_theta_max 0.985
_diffrn_measurement_device_type 'CCD area detector'
_diffrn_measurement_method 'phi and omega scans'
_diffrn_radiation_monochromator graphite
_diffrn_radiation_source 'fine-focus sealed tube'
_diffrn_radiation_type MoK\a
_diffrn_radiation_wavelength 0.71073
_diffrn_reflns_av_R_equivalents 0.0482
_diffrn_reflns_av_sigmaI/netI 0.0437
_diffrn_reflns_limit_h_max 39
_diffrn_reflns_limit_h_min -38
_diffrn_reflns_limit_k_max 24
_diffrn_reflns_limit_k_min -26
_diffrn_reflns_limit_l_max 23
_diffrn_reflns_limit_l_min -23
_diffrn_reflns_number 77538
_diffrn_reflns_theta_full 25.00
_diffrn_reflns_theta_max 32.35
_diffrn_reflns_theta_min 1.44
_diffrn_standards_decay_% 0
_diffrn_standards_number 0
_exptl_absorpt_coefficient_mu 4.309
_exptl_absorpt_correction_T_max 0.8816
_exptl_absorpt_correction_T_min 0.2418
_exptl_absorpt_correction_type multi-scan
_exptl_absorpt_process_details sadabs
_exptl_crystal_colour colourless
_exptl_crystal_density_diffrn 1.649
_exptl_crystal_density_method 'not measured'
_exptl_crystal_description needle
_exptl_crystal_F_000 3264
_exptl_crystal_size_max 0.46
_exptl_crystal_size_mid 0.10
_exptl_crystal_size_min 0.03
_refine_diff_density_max 1.486
_refine_diff_density_min -0.956
_refine_diff_density_rms 0.139
_refine_ls_extinction_method none
_refine_ls_goodness_of_fit_ref 1.007
_refine_ls_hydrogen_treatment constr
_refine_ls_matrix_type full
_refine_ls_number_parameters 436
_refine_ls_number_reflns 11599
_refine_ls_number_restraints 0
_refine_ls_restrained_S_all 1.007
_refine_ls_R_factor_all 0.0537
_refine_ls_R_factor_gt 0.0278
_refine_ls_shift/su_max 0.001
_refine_ls_shift/su_mean 0.000
_refine_ls_structure_factor_coef Fsqd
_refine_ls_weighting_details 'calc w=1/[\s^2^(Fo^2^)+(0.0228P)^2^+13.8707P] where P=(Fo^2^+2Fc^2^)/3'
_refine_ls_weighting_scheme calc
_refine_ls_wR_factor_gt 0.0520
_refine_ls_wR_factor_ref 0.0593
_reflns_number_gt 8609
_reflns_number_total 11599
_reflns_threshold_expression >2sigma(I)
_cod_data_source_file ic701821d_818.cif
_cod_data_source_block ch1jw22
_cod_depositor_comments
;
The following automatic conversions were performed:
'_symmetry_cell_setting' value 'Monoclinic' changed to 'monoclinic'
according to '/home/saulius/struct/CIF-dictionaries/cif_core.dic'
dictionary named 'cif_core.dic' version 2.4.1 from 2010-06-29.

Automatic conversion script
Id: cif_fix_enum 1527 2010-12-29 10:47:43Z saulius 
;
_cod_original_formula_sum C38H38N4O4.50Pt
_cod_database_code 4304330

loop_
_symmetry_equiv_pos_as_xyz
'x, y, z'
'-x, y, -z+1/2'
'x+1/2, y+1/2, z'
'-x+1/2, y+1/2, -z+1/2'
'-x, -y, -z'
'x, -y, z-1/2'
'-x+1/2, -y+1/2, -z'
'x+1/2, -y+1/2, z-1/2'

loop_
_atom_site_label
_atom_site_type_symbol
_atom_site_fract_x
_atom_site_fract_y
_atom_site_fract_z
_atom_site_U_iso_or_equiv
_atom_site_adp_type
_atom_site_occupancy
_atom_site_symmetry_multiplicity
_atom_site_calc_flag
_atom_site_refinement_flags
_atom_site_disorder_assembly
_atom_site_disorder_group
Pt1 Pt 0.032170(4) 0.466083(6) 0.364801(6) 0.01464(3) Uani 1 1 d . . .
N1 N -0.01472(9) 0.55415(12) 0.36977(14) 0.0162(4) Uani 1 1 d . . .
N2 N -0.02734(8) 0.41099(13) 0.39369(14) 0.0171(4) Uani 1 1 d . . .
N3 N 0.26627(8) 0.49721(13) 0.30567(15) 0.0183(4) Uani 1 1 d . . .
O1 O 0.07954(7) 0.37652(10) 0.35720(12) 0.0187(4) Uani 1 1 d . . .
O2 O 0.09024(7) 0.52922(10) 0.34283(12) 0.0186(4) Uani 1 1 d . . .
O3 O 0.31935(8) 0.46606(13) 0.45136(14) 0.0338(5) Uani 1 1 d . . .
O4 O 0.21442(8) 0.53027(12) 0.15951(13) 0.0264(4) Uani 1 1 d . . .
C1 C -0.00379(11) 0.62739(16) 0.35497(18) 0.0200(5) Uani 1 1 d . . .
H1 H 0.0287 0.6384 0.3424 0.024 Uiso 1 1 calc R . .
C2 C -0.03811(11) 0.68720(16) 0.35735(18) 0.0206(5) Uani 1 1 d . . .
H2 H -0.0297 0.7382 0.3447 0.025 Uiso 1 1 calc R . .
C3 C -0.08535(10) 0.67321(15) 0.37834(17) 0.0185(5) Uani 1 1 d . . .
C4 C -0.09603(10) 0.59669(15) 0.39377(16) 0.0170(5) Uani 1 1 d . . .
H4 H -0.1275 0.5846 0.4087 0.020 Uiso 1 1 calc R . .
C5 C -0.06119(10) 0.53808(15) 0.38754(16) 0.0164(5) Uani 1 1 d . . .
C6 C -0.06839(10) 0.45581(15) 0.40074(16) 0.0162(5) Uani 1 1 d . . .
C7 C -0.11195(10) 0.42439(15) 0.42050(17) 0.0172(5) Uani 1 1 d . . .
H7 H -0.1400 0.4573 0.4253 0.021 Uiso 1 1 calc R . .
C8 C -0.11524(10) 0.34585(16) 0.43334(17) 0.0198(5) Uani 1 1 d . . .
C9 C -0.07157(11) 0.30185(16) 0.42819(19) 0.0235(6) Uani 1 1 d . . .
H9 H -0.0713 0.2478 0.4382 0.028 Uiso 1 1 calc R . .
C10 C -0.02910(11) 0.33503(16) 0.40902(18) 0.0226(6) Uani 1 1 d . . .
H10 H 0.0001 0.3033 0.4065 0.027 Uiso 1 1 calc R . .
C11 C 0.13087(10) 0.48353(14) 0.33725(17) 0.0165(5) Uani 1 1 d . . .
C12 C 0.12513(10) 0.40305(16) 0.34290(17) 0.0176(5) Uani 1 1 d . . .
C13 C 0.16567(11) 0.35508(16) 0.33492(19) 0.0225(6) Uani 1 1 d . . .
H13 H 0.1619 0.3009 0.3384 0.027 Uiso 1 1 calc R . .
C14 C 0.21222(11) 0.38539(16) 0.32180(19) 0.0221(5) Uani 1 1 d . . .
H14 H 0.2397 0.3521 0.3157 0.026 Uiso 1 1 calc R . .
C15 C 0.21775(10) 0.46431(16) 0.31786(17) 0.0182(5) Uani 1 1 d . . .
C16 C 0.17741(10) 0.51400(15) 0.32540(17) 0.0164(5) Uani 1 1 d . . .
H16 H 0.1817 0.5682 0.3225 0.020 Uiso 1 1 calc R . .
C17 C 0.31599(11) 0.49647(17) 0.37995(19) 0.0225(5) Uani 1 1 d . . .
C18 C 0.36394(11) 0.53445(16) 0.3663(2) 0.0233(5) Uani 1 1 d . . .
C19 C 0.35786(11) 0.57165(15) 0.28344(19) 0.0219(6) Uani 1 1 d . . .
C20 C 0.30696(11) 0.56993(15) 0.20989(18) 0.0194(5) Uani 1 1 d . . .
C21 C 0.25904(10) 0.53172(16) 0.22068(18) 0.0195(5) Uani 1 1 d . . .
C22 C 0.41408(12) 0.53511(18) 0.4359(2) 0.0322(7) Uani 1 1 d . . .
H22 H 0.4187 0.5088 0.4914 0.039 Uiso 1 1 calc R . .
C23 C 0.45902(12) 0.5747(2) 0.4256(3) 0.0387(8) Uani 1 1 d . . .
H23 H 0.4935 0.5753 0.4748 0.046 Uiso 1 1 calc R . .
C24 C 0.45377(12) 0.61172(19) 0.3467(2) 0.0359(7) Uani 1 1 d . . .
H24 H 0.4844 0.6384 0.3413 0.043 Uiso 1 1 calc R . .
C25 C 0.40344(12) 0.61108(17) 0.2730(2) 0.0282(6) Uani 1 1 d . . .
C26 C 0.39540(13) 0.64732(17) 0.1875(2) 0.0319(7) Uani 1 1 d . . .
H26 H 0.4249 0.6749 0.1794 0.038 Uiso 1 1 calc R . .
C27 C 0.34627(13) 0.64303(17) 0.1173(2) 0.0302(7) Uani 1 1 d . . .
H27 H 0.3421 0.6668 0.0604 0.036 Uiso 1 1 calc R . .
C28 C 0.30154(12) 0.60386(16) 0.12776(19) 0.0248(6) Uani 1 1 d . . .
H28 H 0.2675 0.6008 0.0779 0.030 Uiso 1 1 calc R . .
C29 C -0.12282(11) 0.73949(16) 0.38239(19) 0.0219(5) Uani 1 1 d . . .
C30 C -0.14867(15) 0.7731(2) 0.2858(2) 0.0457(9) Uani 1 1 d . . .
H30A H -0.1194 0.7892 0.2637 0.069 Uiso 1 1 calc R . .
H30B H -0.1714 0.8178 0.2874 0.069 Uiso 1 1 calc R . .
H30C H -0.1717 0.7340 0.2447 0.069 Uiso 1 1 calc R . .
C31 C -0.08894(13) 0.80192(19) 0.4470(3) 0.0416(9) Uani 1 1 d . . .
H31A H -0.0731 0.7811 0.5091 0.062 Uiso 1 1 calc R . .
H31B H -0.1128 0.8458 0.4467 0.062 Uiso 1 1 calc R . .
H31C H -0.0592 0.8189 0.4265 0.062 Uiso 1 1 calc R . .
C32 C -0.16883(12) 0.71363(17) 0.4154(2) 0.0291(6) Uani 1 1 d . . .
H32A H -0.1912 0.6741 0.3739 0.044 Uiso 1 1 calc R . .
H32B H -0.1921 0.7579 0.4161 0.044 Uiso 1 1 calc R . .
H32C H -0.1527 0.6923 0.4773 0.044 Uiso 1 1 calc R . .
C33 C -0.16237(11) 0.30808(16) 0.45548(19) 0.0238(6) Uani 1 1 d . . .
C34 C -0.21094(12) 0.36266(18) 0.4391(2) 0.0353(7) Uani 1 1 d . . .
H34A H -0.1990 0.4077 0.4791 0.053 Uiso 1 1 calc R . .
H34B H -0.2405 0.3360 0.4525 0.053 Uiso 1 1 calc R . .
H34C H -0.2246 0.3794 0.3750 0.053 Uiso 1 1 calc R . .
C35 C -0.14063(13) 0.2850(2) 0.5563(2) 0.0345(7) Uani 1 1 d . . .
H35A H -0.1097 0.2492 0.5678 0.052 Uiso 1 1 calc R . .
H35B H -0.1701 0.2598 0.5715 0.052 Uiso 1 1 calc R . .
H35C H -0.1282 0.3310 0.5944 0.052 Uiso 1 1 calc R . .
C36 C -0.18275(14) 0.23654(19) 0.3951(2) 0.0360(7) Uani 1 1 d . . .
H36A H -0.1947 0.2515 0.3305 0.054 Uiso 1 1 calc R . .
H36B H -0.2138 0.2136 0.4077 0.054 Uiso 1 1 calc R . .
H36C H -0.1528 0.1989 0.4086 0.054 Uiso 1 1 calc R . .
C1S C 0.3919(3) 0.5710(3) 0.6540(4) 0.091(2) Uani 1 1 d . . .
H1S1 H 0.3624 0.6092 0.6317 0.136 Uiso 1 1 calc R . .
H1S2 H 0.3979 0.5585 0.7180 0.136 Uiso 1 1 calc R . .
H1S3 H 0.3815 0.5243 0.6167 0.136 Uiso 1 1 calc R . .
C2S C 0.4422(2) 0.6023(3) 0.6476(4) 0.0760(15) Uani 1 1 d . . .
N1S N 0.4805(2) 0.6275(3) 0.6374(3) 0.1085(19) Uani 1 1 d . . .
O1W O 0.0000 0.27108(16) 0.2500 0.0255(6) Uani 1 2 d S . .

loop_
_atom_site_aniso_label
_atom_site_aniso_U_11
_atom_site_aniso_U_22
_atom_site_aniso_U_33
_atom_site_aniso_U_23
_atom_site_aniso_U_13
_atom_site_aniso_U_12
Pt1 0.01204(4) 0.01628(5) 0.01689(5) 0.00059(4) 0.00671(3) 0.00077(4)
N1 0.0143(10) 0.0176(11) 0.0178(10) -0.0017(8) 0.0069(8) 0.0000(8)
N2 0.0154(10) 0.0200(12) 0.0172(10) 0.0017(9) 0.0074(8) 0.0005(9)
N3 0.0125(10) 0.0174(11) 0.0266(11) 0.0019(9) 0.0091(9) -0.0011(9)
O1 0.0165(9) 0.0156(9) 0.0273(9) 0.0022(7) 0.0118(7) 0.0009(7)
O2 0.0139(8) 0.0158(9) 0.0291(9) -0.0004(8) 0.0115(7) 0.0014(7)
O3 0.0234(10) 0.0452(14) 0.0291(11) 0.0117(10) 0.0049(8) -0.0018(10)
O4 0.0195(9) 0.0313(11) 0.0272(10) 0.0049(9) 0.0068(8) -0.0004(9)
C1 0.0157(12) 0.0228(14) 0.0240(13) -0.0022(11) 0.0102(10) -0.0011(10)
C2 0.0200(13) 0.0166(13) 0.0277(13) -0.0005(11) 0.0116(11) -0.0002(10)
C3 0.0177(12) 0.0172(13) 0.0205(12) -0.0017(10) 0.0066(10) -0.0003(10)
C4 0.0122(11) 0.0194(13) 0.0201(12) -0.0005(10) 0.0066(9) -0.0001(10)
C5 0.0135(11) 0.0195(13) 0.0158(11) -0.0021(10) 0.0048(9) -0.0028(10)
C6 0.0143(11) 0.0186(14) 0.0150(11) -0.0015(10) 0.0043(9) 0.0022(10)
C7 0.0133(11) 0.0202(13) 0.0191(12) -0.0007(10) 0.0071(9) 0.0008(10)
C8 0.0167(12) 0.0251(14) 0.0186(12) 0.0003(11) 0.0077(10) -0.0014(11)
C9 0.0264(14) 0.0174(13) 0.0311(14) 0.0046(11) 0.0156(12) 0.0028(11)
C10 0.0235(13) 0.0207(14) 0.0273(14) 0.0038(11) 0.0135(11) 0.0072(11)
C11 0.0148(11) 0.0166(13) 0.0187(12) 0.0013(9) 0.0064(9) 0.0017(9)
C12 0.0150(11) 0.0192(13) 0.0202(12) 0.0026(10) 0.0083(9) 0.0004(10)
C13 0.0234(13) 0.0151(13) 0.0345(15) 0.0037(11) 0.0169(12) 0.0027(11)
C14 0.0182(12) 0.0185(14) 0.0331(14) 0.0048(11) 0.0135(11) 0.0045(10)
C15 0.0120(10) 0.0219(13) 0.0225(12) 0.0026(11) 0.0083(9) -0.0006(10)
C16 0.0130(11) 0.0143(12) 0.0231(12) 0.0007(10) 0.0079(10) 0.0005(9)
C17 0.0175(13) 0.0220(14) 0.0284(14) 0.0014(12) 0.0084(11) 0.0015(11)
C18 0.0171(12) 0.0186(13) 0.0352(14) -0.0022(12) 0.0106(11) 0.0004(11)
C19 0.0185(13) 0.0147(13) 0.0369(15) -0.0050(11) 0.0156(12) -0.0001(10)
C20 0.0195(12) 0.0143(12) 0.0291(13) -0.0019(10) 0.0146(11) 0.0001(10)
C21 0.0178(12) 0.0184(12) 0.0244(12) -0.0009(11) 0.0100(10) 0.0014(11)
C22 0.0227(14) 0.0288(16) 0.0408(17) 0.0050(14) 0.0062(12) 0.0000(13)
C23 0.0164(14) 0.0358(19) 0.057(2) -0.0045(16) 0.0046(14) -0.0035(13)
C24 0.0210(15) 0.0288(17) 0.060(2) -0.0056(16) 0.0169(15) -0.0074(13)
C25 0.0245(14) 0.0197(14) 0.0462(17) -0.0075(13) 0.0199(13) -0.0047(12)
C26 0.0352(17) 0.0214(15) 0.0509(19) -0.0047(14) 0.0300(16) -0.0059(13)
C27 0.0391(18) 0.0231(15) 0.0385(17) -0.0016(13) 0.0263(15) -0.0029(13)
C28 0.0296(14) 0.0194(14) 0.0302(14) -0.0012(12) 0.0166(12) -0.0019(12)
C29 0.0212(13) 0.0191(13) 0.0277(14) 0.0006(11) 0.0115(11) 0.0024(11)
C30 0.053(2) 0.051(2) 0.0428(19) 0.0204(17) 0.0286(17) 0.0321(19)
C31 0.0285(17) 0.0280(17) 0.073(2) -0.0209(17) 0.0245(17) -0.0022(14)
C32 0.0260(15) 0.0238(15) 0.0445(17) -0.0024(13) 0.0212(14) 0.0042(12)
C33 0.0224(13) 0.0230(14) 0.0298(14) 0.0010(11) 0.0141(12) -0.0033(11)
C34 0.0252(15) 0.0292(17) 0.060(2) 0.0045(15) 0.0248(15) -0.0022(13)
C35 0.0323(16) 0.043(2) 0.0328(16) 0.0071(14) 0.0170(14) -0.0101(15)
C36 0.0357(18) 0.0315(18) 0.0467(19) -0.0097(15) 0.0220(15) -0.0112(14)
C1S 0.160(6) 0.043(3) 0.115(4) -0.014(3) 0.105(4) -0.028(3)
C2S 0.104(4) 0.049(3) 0.087(4) -0.004(3) 0.048(3) -0.028(3)
N1S 0.135(5) 0.103(4) 0.094(4) -0.022(3) 0.050(3) -0.062(4)
O1W 0.0253(14) 0.0200(14) 0.0337(15) 0.000 0.0135(12) 0.000

loop_
_atom_type_symbol
_atom_type_description
_atom_type_scat_dispersion_real
_atom_type_scat_dispersion_imag
_atom_type_scat_source
C C 0.0033 0.0016 'International Tables Vol C Tables 4.2.6.8 and 6.1.1.4'
H H 0.0000 0.0000 'International Tables Vol C Tables 4.2.6.8 and 6.1.1.4'
N N 0.0061 0.0033 'International Tables Vol C Tables 4.2.6.8 and 6.1.1.4'
O O 0.0106 0.0060 'International Tables Vol C Tables 4.2.6.8 and 6.1.1.4'
Pt Pt -1.7033 8.3905 'International Tables Vol C Tables 4.2.6.8 and 6.1.1.4'

loop_
_geom_angle_atom_site_label_1
_geom_angle_atom_site_label_2
_geom_angle_atom_site_label_3
_geom_angle
_geom_angle_site_symmetry_1
_geom_angle_site_symmetry_3
_geom_angle_publ_flag
N1 Pt1 O2 95.51(8) . . ?
N1 Pt1 N2 79.90(9) . . ?
O2 Pt1 N2 174.60(8) . . ?
N1 Pt1 O1 178.94(8) . . ?
O2 Pt1 O1 84.19(7) . . ?
N2 Pt1 O1 100.45(8) . . ?
C1 N1 C5 119.2(2) . . ?
C1 N1 Pt1 123.82(16) . . ?
C5 N1 Pt1 117.00(18) . . ?
C10 N2 C6 118.1(2) . . ?
C10 N2 Pt1 125.97(17) . . ?
C6 N2 Pt1 115.89(17) . . ?
C17 N3 C21 124.2(2) . . ?
C17 N3 C15 118.3(2) . . ?
C21 N3 C15 117.3(2) . . ?
C12 O1 Pt1 109.52(15) . . ?
C11 O2 Pt1 110.23(15) . . ?
N1 C1 C2 122.1(2) . . ?
N1 C1 H1 118.9 . . ?
C2 C1 H1 118.9 . . ?
C1 C2 C3 120.3(2) . . ?
C1 C2 H2 119.8 . . ?
C3 C2 H2 119.8 . . ?
C4 C3 C2 116.8(2) . . ?
C4 C3 C29 122.9(2) . . ?
C2 C3 C29 120.3(2) . . ?
C5 C4 C3 120.7(2) . . ?
C5 C4 H4 119.6 . . ?
C3 C4 H4 119.6 . . ?
N1 C5 C4 120.8(2) . . ?
N1 C5 C6 113.3(2) . . ?
C4 C5 C6 125.9(2) . . ?
N2 C6 C7 121.3(2) . . ?
N2 C6 C5 113.9(2) . . ?
C7 C6 C5 124.8(2) . . ?
C8 C7 C6 121.1(2) . . ?
C8 C7 H7 119.4 . . ?
C6 C7 H7 119.4 . . ?
C7 C8 C9 116.0(2) . . ?
C7 C8 C33 123.3(2) . . ?
C9 C8 C33 120.7(2) . . ?
C10 C9 C8 121.2(3) . . ?
C10 C9 H9 119.4 . . ?
C8 C9 H9 119.4 . . ?
N2 C10 C9 122.2(2) . . ?
N2 C10 H10 118.9 . . ?
C9 C10 H10 118.9 . . ?
O2 C11 C16 121.5(2) . . ?
O2 C11 C12 118.4(2) . . ?
C16 C11 C12 120.1(2) . . ?
O1 C12 C13 123.1(2) . . ?
O1 C12 C11 117.6(2) . . ?
C13 C12 C11 119.4(2) . . ?
C12 C13 C14 120.8(2) . . ?
C12 C13 H13 119.6 . . ?
C14 C13 H13 119.6 . . ?
C15 C14 C13 119.3(2) . . ?
C15 C14 H14 120.4 . . ?
C13 C14 H14 120.4 . . ?
C14 C15 C16 121.1(2) . . ?
C14 C15 N3 120.2(2) . . ?
C16 C15 N3 118.7(2) . . ?
C11 C16 C15 119.4(2) . . ?
C11 C16 H16 120.3 . . ?
C15 C16 H16 120.3 . . ?
O3 C17 N3 120.9(2) . . ?
O3 C17 C18 122.4(3) . . ?
N3 C17 C18 116.7(2) . . ?
C22 C18 C19 119.5(3) . . ?
C22 C18 C17 119.9(3) . . ?
C19 C18 C17 120.6(2) . . ?
C18 C19 C20 120.5(2) . . ?
C18 C19 C25 120.0(3) . . ?
C20 C19 C25 119.5(3) . . ?
C28 C20 C19 120.5(2) . . ?
C28 C20 C21 119.4(2) . . ?
C19 C20 C21 120.1(2) . . ?
O4 C21 N3 120.3(2) . . ?
O4 C21 C20 121.9(2) . . ?
N3 C21 C20 117.7(2) . . ?
C18 C22 C23 120.4(3) . . ?
C18 C22 H22 119.8 . . ?
C23 C22 H22 119.8 . . ?
C24 C23 C22 121.0(3) . . ?
C24 C23 H23 119.5 . . ?
C22 C23 H23 119.5 . . ?
C23 C24 C25 120.5(3) . . ?
C23 C24 H24 119.8 . . ?
C25 C24 H24 119.8 . . ?
C24 C25 C26 123.4(3) . . ?
C24 C25 C19 118.6(3) . . ?
C26 C25 C19 118.0(3) . . ?
C27 C26 C25 121.1(3) . . ?
C27 C26 H26 119.5 . . ?
C25 C26 H26 119.5 . . ?
C26 C27 C28 120.7(3) . . ?
C26 C27 H27 119.6 . . ?
C28 C27 H27 119.6 . . ?
C20 C28 C27 120.2(3) . . ?
C20 C28 H28 119.9 . . ?
C27 C28 H28 119.9 . . ?
C3 C29 C32 112.3(2) . . ?
C3 C29 C31 109.7(2) . . ?
C32 C29 C31 108.7(2) . . ?
C3 C29 C30 108.0(2) . . ?
C32 C29 C30 108.9(2) . . ?
C31 C29 C30 109.1(3) . . ?
C29 C30 H30A 109.5 . . ?
C29 C30 H30B 109.5 . . ?
H30A C30 H30B 109.5 . . ?
C29 C30 H30C 109.5 . . ?
H30A C30 H30C 109.5 . . ?
H30B C30 H30C 109.5 . . ?
C29 C31 H31A 109.5 . . ?
C29 C31 H31B 109.5 . . ?
H31A C31 H31B 109.5 . . ?
C29 C31 H31C 109.5 . . ?
H31A C31 H31C 109.5 . . ?
H31B C31 H31C 109.5 . . ?
C29 C32 H32A 109.5 . . ?
C29 C32 H32B 109.5 . . ?
H32A C32 H32B 109.5 . . ?
C29 C32 H32C 109.5 . . ?
H32A C32 H32C 109.5 . . ?
H32B C32 H32C 109.5 . . ?
C34 C33 C35 108.5(2) . . ?
C34 C33 C8 112.1(2) . . ?
C35 C33 C8 108.3(2) . . ?
C34 C33 C36 108.4(3) . . ?
C35 C33 C36 110.0(3) . . ?
C8 C33 C36 109.6(2) . . ?
C33 C34 H34A 109.5 . . ?
C33 C34 H34B 109.5 . . ?
H34A C34 H34B 109.5 . . ?
C33 C34 H34C 109.5 . . ?
H34A C34 H34C 109.5 . . ?
H34B C34 H34C 109.5 . . ?
C33 C35 H35A 109.5 . . ?
C33 C35 H35B 109.5 . . ?
H35A C35 H35B 109.5 . . ?
C33 C35 H35C 109.5 . . ?
H35A C35 H35C 109.5 . . ?
H35B C35 H35C 109.5 . . ?
C33 C36 H36A 109.5 . . ?
C33 C36 H36B 109.5 . . ?
H36A C36 H36B 109.5 . . ?
C33 C36 H36C 109.5 . . ?
H36A C36 H36C 109.5 . . ?
H36B C36 H36C 109.5 . . ?
C2S C1S H1S1 109.5 . . ?
C2S C1S H1S2 109.5 . . ?
H1S1 C1S H1S2 109.5 . . ?
C2S C1S H1S3 109.5 . . ?
H1S1 C1S H1S3 109.5 . . ?
H1S2 C1S H1S3 109.5 . . ?
N1S C2S C1S 176.1(6) . . ?

loop_
_geom_bond_atom_site_label_1
_geom_bond_atom_site_label_2
_geom_bond_distance
_geom_bond_site_symmetry_2
_geom_bond_publ_flag
Pt1 N1 1.973(2) . ?
Pt1 O2 1.9904(17) . ?
Pt1 N2 2.001(2) . ?
Pt1 O1 2.0122(17) . ?
N1 C1 1.341(3) . ?
N1 C5 1.360(3) . ?
N2 C10 1.344(3) . ?
N2 C6 1.356(3) . ?
N3 C17 1.396(3) . ?
N3 C21 1.408(3) . ?
N3 C15 1.456(3) . ?
O1 C12 1.361(3) . ?
O2 C11 1.347(3) . ?
O3 C17 1.210(3) . ?
O4 C21 1.212(3) . ?
C1 C2 1.378(4) . ?
C1 H1 0.9500 . ?
C2 C3 1.399(3) . ?
C2 H2 0.9500 . ?
C3 C4 1.396(4) . ?
C3 C29 1.523(4) . ?
C4 C5 1.388(3) . ?
C4 H4 0.9500 . ?
C5 C6 1.465(4) . ?
C6 C7 1.386(3) . ?
C7 C8 1.385(4) . ?
C7 H7 0.9500 . ?
C8 C9 1.393(4) . ?
C8 C33 1.533(3) . ?
C9 C10 1.369(4) . ?
C9 H9 0.9500 . ?
C10 H10 0.9500 . ?
C11 C16 1.391(3) . ?
C11 C12 1.411(4) . ?
C12 C13 1.382(3) . ?
C13 C14 1.399(3) . ?
C13 H13 0.9500 . ?
C14 C15 1.381(4) . ?
C14 H14 0.9500 . ?
C15 C16 1.394(3) . ?
C16 H16 0.9500 . ?
C17 C18 1.490(4) . ?
C18 C22 1.368(4) . ?
C18 C19 1.406(4) . ?
C19 C20 1.410(4) . ?
C19 C25 1.426(4) . ?
C20 C28 1.374(4) . ?
C20 C21 1.472(3) . ?
C22 C23 1.412(4) . ?
C22 H22 0.9500 . ?
C23 C24 1.354(5) . ?
C23 H23 0.9500 . ?
C24 C25 1.402(4) . ?
C24 H24 0.9500 . ?
C25 C26 1.425(4) . ?
C26 C27 1.357(5) . ?
C26 H26 0.9500 . ?
C27 C28 1.405(4) . ?
C27 H27 0.9500 . ?
C28 H28 0.9500 . ?
C29 C32 1.527(4) . ?
C29 C31 1.528(4) . ?
C29 C30 1.533(4) . ?
C30 H30A 0.9800 . ?
C30 H30B 0.9800 . ?
C30 H30C 0.9800 . ?
C31 H31A 0.9800 . ?
C31 H31B 0.9800 . ?
C31 H31C 0.9800 . ?
C32 H32A 0.9800 . ?
C32 H32B 0.9800 . ?
C32 H32C 0.9800 . ?
C33 C34 1.525(4) . ?
C33 C35 1.527(4) . ?
C33 C36 1.536(4) . ?
C34 H34A 0.9800 . ?
C34 H34B 0.9800 . ?
C34 H34C 0.9800 . ?
C35 H35A 0.9800 . ?
C35 H35B 0.9800 . ?
C35 H35C 0.9800 . ?
C36 H36A 0.9800 . ?
C36 H36B 0.9800 . ?
C36 H36C 0.9800 . ?
C1S C2S 1.450(7) . ?
C1S H1S1 0.9800 . ?
C1S H1S2 0.9800 . ?
C1S H1S3 0.9800 . ?
C2S N1S 1.149(6) . ?

loop_
_cod_related_entry_id
_cod_related_entry_database
_cod_related_entry_code
1 ChemSpider 30660770
